data_7061082
loop_
_publ_author_name
'Kaur, Kulwinder'
'Singh, Raghubir'
'Kaur, Varinder'
'Capalash, Neena'

_publ_section_title
;
 Water stable fluorescent organotin(iv) compounds: aggregation induced
 emission enhancement and recognition of lead ions in an aqueous system
;
_journal_issue 1
_journal_name_full 'New Journal of Chemistry'
_journal_page_first 148
_journal_page_last 161
_journal_paper_doi 10.1039/D1NJ04612H
_journal_volume 46
_journal_year 2022
_chemical_formula_moiety 'C40 H40 O6 Sn'
_chemical_formula_sum 'C40 H40 O6 Sn'
_chemical_formula_weight 735.41
_space_group_crystal_system triclinic
_space_group_IT_number 2
_space_group_name_Hall '-P 1'
_space_group_name_H-M_alt 'P -1'
_atom_sites_solution_hydrogens geom
_atom_sites_solution_primary dual
_audit_creation_date 2021-05-12
_audit_creation_method
;
Olex2 1.3
(compiled 2020.02.04 svn.rd84adfe8 for OlexSys, GUI svn.r6032)
;
_audit_update_record
;
2021-08-16 deposited with the CCDC.	2021-11-12 downloaded from the CCDC.
;
_cell_angle_alpha 85.719(3)
_cell_angle_beta 89.598(3)
_cell_angle_gamma 75.364(2)
_cell_formula_units_Z 2
_cell_length_a 8.2415(2)
_cell_length_b 12.1785(4)
_cell_length_c 18.0555(8)
_cell_measurement_reflns_used 7450
_cell_measurement_temperature 293(2)
_cell_measurement_theta_max 22.5810
_cell_measurement_theta_min 3.4080
_cell_volume 1748.39(11)
_computing_molecular_graphics 'Olex2 1.3 (Dolomanov et al., 2009)'
_computing_publication_material 'Olex2 1.3 (Dolomanov et al., 2009)'
_computing_structure_refinement 'SHELXL 2018/3 (Sheldrick, 2015)'
_computing_structure_solution 'SHELXT  (Sheldrick, 2015)'
_diffrn_ambient_temperature 293(2)
_diffrn_measured_fraction_theta_full 0.997
_diffrn_measured_fraction_theta_max 0.945
_diffrn_measurement_device 'four-circle diffractometer'
_diffrn_measurement_device_type 'SuperNova, Single source at offset/far, HyPix3000'
_diffrn_measurement_method '\w scans'
_diffrn_radiation_type MoK\a
_diffrn_radiation_wavelength 0.71073
_diffrn_reflns_av_unetI/netI 0.0792
_diffrn_reflns_Laue_measured_fraction_full 0.997
_diffrn_reflns_Laue_measured_fraction_max 0.945
_diffrn_reflns_limit_h_max 10
_diffrn_reflns_limit_h_min -10
_diffrn_reflns_limit_k_max 15
_diffrn_reflns_limit_k_min -15
_diffrn_reflns_limit_l_max 23
_diffrn_reflns_limit_l_min -3
_diffrn_reflns_number 25944
_diffrn_reflns_point_group_measured_fraction_full 0.997
_diffrn_reflns_point_group_measured_fraction_max 0.945
_diffrn_reflns_theta_full 25.242
_diffrn_reflns_theta_max 27.339
_diffrn_reflns_theta_min 3.392
_exptl_absorpt_coefficient_mu 0.777
_exptl_absorpt_correction_T_max 0.948
_exptl_absorpt_correction_T_min 0.913
_exptl_crystal_colour yellow
_exptl_crystal_colour_primary yellow
_exptl_crystal_density_diffrn 1.397
_exptl_crystal_description block
_exptl_crystal_F_000 756
_exptl_crystal_size_max 0.12
_exptl_crystal_size_mid 0.1
_exptl_crystal_size_min 0.07
_exptl_transmission_factor_max 0.948
_exptl_transmission_factor_min 0.913
_refine_diff_density_max 2.012
_refine_diff_density_min -1.608
_refine_diff_density_rms 0.137
_refine_ls_extinction_method none
_refine_ls_goodness_of_fit_ref 1.045
_refine_ls_hydrogen_treatment constr
_refine_ls_matrix_type full
_refine_ls_number_parameters 428
_refine_ls_number_reflns 7448
_refine_ls_number_restraints 47
_refine_ls_restrained_S_all 1.044
_refine_ls_R_factor_all 0.1272
_refine_ls_R_factor_gt 0.0966
_refine_ls_shift/su_max 0.000
_refine_ls_shift/su_mean 0.000
_refine_ls_structure_factor_coef Fsqd
_refine_ls_weighting_details 'w=1/[\s^2^(Fo^2^)+(0.1767P)^2^+1.6846P] where P=(Fo^2^+2Fc^2^)/3'
_refine_ls_weighting_scheme calc
_refine_ls_wR_factor_gt 0.2725
_refine_ls_wR_factor_ref 0.2999
_reflns_Friedel_coverage 0.000
_reflns_number_gt 4904
_reflns_number_total 7448
_reflns_threshold_expression 'I > 2\s(I)'
_cod_data_source_file d1nj04612h2.cif
_cod_data_source_block vk-sn-bis_tw
_cod_depositor_comments 'Adding full bibliography for 7061080--7061084.cif.'
_cod_database_code 7061082
_shelx_shelxl_version_number 2018/3
_shelx_space_group_comment
;
The symmetry employed for this shelxl refinement is uniquely defined
by the following loop, which should always be used as a source of
symmetry information in preference to the above space-group names.
They are only intended as comments.
;
_shelx_estimated_absorpt_t_max 0.948
_shelx_estimated_absorpt_t_min 0.913
_olex2_refinement_description
;
1. Fixed Uiso
 At 1.2 times of:
  All C(H) groups, All C(H,H) groups
 At 1.5 times of:
  All C(H,H,H) groups
2. Restrained distances
 C38-C37
 1.4 with sigma of 0.005
3. Rigid bond restraints
 C37, C38, C39, C40
 with sigma for 1-2 distances of 0.002 and sigma for 1-3 distances of 0.002
 C33, C34, C35, C36
 with sigma for 1-2 distances of 0.002 and sigma for 1-3 distances of 0.002
4. Uiso/Uaniso restraints and constraints
C37 \\sim C38 \\sim C39 \\sim C40: within 2A with sigma of 0.003 and sigma for
terminal atoms of 0.006 within 2A
C33 \\sim C34 \\sim C35 \\sim C36: within 2A with sigma of 0.003 and sigma for
terminal atoms of 0.006 within 2A
5.a Secondary CH2 refined with riding coordinates:
 C33(H33A,H33B), C37(H37A,H37B), C39(H39A,H39B), C38(H38A,H38B), C35(H35A,
 H35B), C34(H34A,H34B)
5.b Aromatic/amide H refined with riding coordinates:
 C9(H9), C7(H7), C6(H6), C8(H8), C22(H22), C25(H25), C24(H24), C23(H23),
 C31(H31), C27(H27), C28(H28), C11(H11), C15(H15), C30(H30), C12(H12), C14(H14)
5.c Idealised Me refined as rotating group:
 C16(H16A,H16B,H16C), C32(H32A,H32B,H32C), C40(H40A,H40B,H40C), C36(H36A,H36B,
 H36C)
;
_olex2_submission_special_instructions 'No special instructions were received'

loop_
_space_group_symop_operation_xyz
'x, y, z'
'-x, -y, -z'

loop_
_atom_site_label
_atom_site_type_symbol
_atom_site_fract_x
_atom_site_fract_y
_atom_site_fract_z
_atom_site_U_iso_or_equiv
_atom_site_adp_type
_atom_site_occupancy
_atom_site_site_symmetry_order
_atom_site_calc_flag
_atom_site_refinement_flags_posn
_atom_site_refinement_flags_adp
_atom_site_refinement_flags_occupancy
_atom_site_disorder_assembly
_atom_site_disorder_group
Sn1 Sn 0.65679(8) 0.68606(5) 0.14942(3) 0.0584(3) Uani 1 1 d . . . . .
O3 O 0.6338(9) 0.5761(5) 0.2405(3) 0.0646(17) Uani 1 1 d . . . . .
O4 O 0.7199(9) 0.7726(5) 0.2353(4) 0.0655(17) Uani 1 1 d . . . . .
O1 O 0.5470(9) 0.3013(6) 0.2755(4) 0.0675(17) Uani 1 1 d . . . . .
O2 O 0.8341(9) 1.0337(6) 0.2632(4) 0.0717(18) Uani 1 1 d . . . . .
O6 O 0.5456(11) 0.5346(7) 0.1042(4) 0.080(2) Uani 1 1 d . . . . .
O5 O 0.7461(11) 0.8547(7) 0.0947(4) 0.081(2) Uani 1 1 d . . . . .
C4 C 0.4916(14) 0.3540(8) 0.1465(8) 0.075(3) Uani 1 1 d . . . . .
C3 C 0.5409(11) 0.4622(7) 0.1560(5) 0.055(2) Uani 1 1 d . . . . .
C20 C 0.8273(14) 1.0210(9) 0.1285(6) 0.073(3) Uani 1 1 d . . . . .
C2 C 0.5894(11) 0.4812(8) 0.2304(5) 0.058(2) Uani 1 1 d . . . . .
C1 C 0.5959(11) 0.3982(8) 0.2867(5) 0.058(2) Uani 1 1 d . . . . .
C18 C 0.7611(12) 0.8697(8) 0.2219(5) 0.060(2) Uani 1 1 d . . . . .
C17 C 0.7870(12) 0.9324(8) 0.2777(6) 0.065(2) Uani 1 1 d . . . . .
C5 C 0.4907(12) 0.2865(8) 0.2080(5) 0.059(2) Uani 1 1 d . . . . .
C9 C 0.4301(14) 0.3363(10) 0.0780(6) 0.069(3) Uani 1 1 d . . . . .
H9 H 0.424665 0.388979 0.037408 0.083 Uiso 1 1 calc R U . . .
C7 C 0.3835(14) 0.1652(10) 0.1352(7) 0.076(3) Uani 1 1 d . . . . .
H7 H 0.348211 0.099178 0.131000 0.091 Uiso 1 1 calc R U . . .
C10 C 0.6548(13) 0.3977(9) 0.3633(6) 0.066(2) Uani 1 1 d . . . . .
C6 C 0.4377(13) 0.1846(9) 0.2023(7) 0.072(3) Uani 1 1 d . . . . .
H6 H 0.440407 0.133233 0.243287 0.086 Uiso 1 1 calc R U . . .
C21 C 0.8562(13) 1.0718(9) 0.1933(6) 0.066(2) Uani 1 1 d . . . . .
C19 C 0.7769(11) 0.9108(8) 0.1458(6) 0.060(2) Uani 1 1 d . . . . .
C26 C 0.7695(13) 0.9094(9) 0.3577(6) 0.069(3) Uani 1 1 d . . . . .
C33 C 0.8819(16) 0.5960(14) 0.1007(9) 0.108(3) Uani 1 1 d . U . . .
H33A H 0.875527 0.517841 0.098514 0.130 Uiso 1 1 calc R U . . .
H33B H 0.882813 0.627674 0.049834 0.130 Uiso 1 1 calc R U . . .
C8 C 0.3779(15) 0.2391(10) 0.0720(7) 0.080(3) Uani 1 1 d . . . . .
H8 H 0.339561 0.222784 0.026816 0.096 Uiso 1 1 calc R U . . .
C22 C 0.9094(14) 1.1712(10) 0.1843(8) 0.077(3) Uani 1 1 d . . . . .
H22 H 0.930197 1.207772 0.225308 0.092 Uiso 1 1 calc R U . . .
C25 C 0.8493(14) 1.0627(10) 0.0615(7) 0.078(3) Uani 1 1 d . . . . .
H25 H 0.830459 1.025130 0.020630 0.094 Uiso 1 1 calc R U . . .
C37 C 0.412(2) 0.7884(15) 0.1166(8) 0.134(4) Uani 1 1 d D U . . .
H37A H 0.424686 0.839710 0.074438 0.160 Uiso 1 1 calc R U . . .
H37B H 0.347079 0.738709 0.099977 0.160 Uiso 1 1 calc R U . . .
C24 C 0.9004(16) 1.1620(11) 0.0511(8) 0.092(4) Uani 1 1 d . . . . .
H24 H 0.914399 1.193156 0.003568 0.110 Uiso 1 1 calc R U . . .
C23 C 0.9305(16) 1.2143(11) 0.1136(9) 0.088(4) Uani 1 1 d . . . . .
H23 H 0.966286 1.280889 0.107184 0.106 Uiso 1 1 calc R U . . .
C31 C 0.707(2) 0.8208(12) 0.3857(7) 0.103(4) Uani 1 1 d . . . . .
H31 H 0.673903 0.773258 0.354210 0.124 Uiso 1 1 calc R U . . .
C13 C 0.765(2) 0.3912(15) 0.5126(7) 0.111(5) Uani 1 1 d . . . . .
C27 C 0.818(2) 0.9741(15) 0.4083(9) 0.126(6) Uani 1 1 d . . . . .
H27 H 0.863656 1.033427 0.391199 0.151 Uiso 1 1 calc R U . . .
C39 C 0.281(2) 0.8165(17) 0.2457(10) 0.136(4) Uani 1 1 d . U . . .
H39A H 0.180126 0.789842 0.243681 0.163 Uiso 1 1 calc R U . . .
H39B H 0.371475 0.752773 0.264266 0.163 Uiso 1 1 calc R U . . .
C28 C 0.800(3) 0.9544(19) 0.4828(10) 0.158(9) Uani 1 1 d . . . . .
H28 H 0.826529 1.003988 0.514691 0.189 Uiso 1 1 calc R U . . .
C11 C 0.710(2) 0.4839(12) 0.3899(7) 0.120(6) Uani 1 1 d . . . . .
H11 H 0.710939 0.547709 0.358427 0.144 Uiso 1 1 calc R U . . .
C15 C 0.668(2) 0.3049(14) 0.4141(8) 0.129(7) Uani 1 1 d . . . . .
H15 H 0.639933 0.241139 0.397878 0.155 Uiso 1 1 calc R U . . .
C30 C 0.695(3) 0.8037(16) 0.4624(7) 0.137(7) Uani 1 1 d . . . . .
H30 H 0.647895 0.745242 0.480526 0.165 Uiso 1 1 calc R U . . .
C16 C 0.820(3) 0.3877(19) 0.5919(8) 0.167(9) Uani 1 1 d . . . . .
H16A H 0.824900 0.314070 0.616085 0.250 Uiso 1 1 calc R U . . .
H16B H 0.742274 0.444878 0.617062 0.250 Uiso 1 1 calc R U . . .
H16C H 0.929627 0.402010 0.593297 0.250 Uiso 1 1 calc R U . . .
C38 C 0.321(2) 0.8531(15) 0.1709(8) 0.137(4) Uani 1 1 d D U . . .
H38A H 0.213812 0.890346 0.147552 0.164 Uiso 1 1 calc R U . . .
H38B H 0.377388 0.912927 0.177068 0.164 Uiso 1 1 calc R U . . .
C29 C 0.745(3) 0.8643(17) 0.5118(9) 0.136(7) Uani 1 1 d . . . . .
C12 C 0.763(3) 0.4783(14) 0.4613(8) 0.134(7) Uani 1 1 d . . . . .
H12 H 0.801228 0.539014 0.476086 0.161 Uiso 1 1 calc R U . . .
C14 C 0.715(3) 0.3009(17) 0.4825(10) 0.164(9) Uani 1 1 d . . . . .
H14 H 0.717597 0.235671 0.513115 0.197 Uiso 1 1 calc R U . . .
C32 C 0.725(4) 0.842(2) 0.5962(8) 0.223(14) Uani 1 1 d . . . . .
H32A H 0.832151 0.827574 0.620475 0.335 Uiso 1 1 calc R U . . .
H32B H 0.680022 0.776459 0.605436 0.335 Uiso 1 1 calc R U . . .
H32C H 0.649677 0.906875 0.615287 0.335 Uiso 1 1 calc R U . . .
C40 C 0.257(2) 0.9042(17) 0.2971(10) 0.143(4) Uani 1 1 d . U . . .
H40A H 0.157157 0.962539 0.283351 0.214 Uiso 1 1 calc R U . . .
H40B H 0.351628 0.936467 0.295838 0.214 Uiso 1 1 calc R U . . .
H40C H 0.244861 0.871843 0.346370 0.214 Uiso 1 1 calc R U . . .
C35 C 1.0685(18) 0.5518(14) 0.2153(9) 0.113(3) Uani 1 1 d . U . . .
H35A H 1.177133 0.561216 0.229671 0.136 Uiso 1 1 calc R U . . .
H35B H 0.984707 0.600788 0.244336 0.136 Uiso 1 1 calc R U . . .
C34 C 1.0371(17) 0.5931(14) 0.1331(9) 0.113(3) Uani 1 1 d . U . . .
H34A H 1.053200 0.669406 0.126814 0.135 Uiso 1 1 calc R U . . .
H34B H 1.123472 0.545002 0.104762 0.135 Uiso 1 1 calc R U . . .
C36 C 1.0652(19) 0.4375(14) 0.2345(10) 0.121(3) Uani 1 1 d . U . . .
H36A H 1.136040 0.388642 0.201575 0.181 Uiso 1 1 calc R U . . .
H36B H 0.952388 0.430277 0.230311 0.181 Uiso 1 1 calc R U . . .
H36C H 1.104926 0.416227 0.284701 0.181 Uiso 1 1 calc R U . . .

loop_
_atom_site_aniso_label
_atom_site_aniso_U_11
_atom_site_aniso_U_22
_atom_site_aniso_U_33
_atom_site_aniso_U_23
_atom_site_aniso_U_13
_atom_site_aniso_U_12
Sn1 0.0737(5) 0.0561(4) 0.0472(4) 0.0016(3) -0.0040(3) -0.0214(3)
O3 0.097(5) 0.056(4) 0.047(3) 0.000(3) -0.006(3) -0.032(3)
O4 0.100(5) 0.050(3) 0.053(4) 0.001(3) -0.004(3) -0.031(3)
O1 0.085(4) 0.063(4) 0.061(4) 0.008(3) -0.005(3) -0.034(3)
O2 0.081(4) 0.061(4) 0.080(5) -0.008(4) -0.006(4) -0.031(3)
O6 0.125(6) 0.081(5) 0.050(4) 0.012(4) -0.014(4) -0.059(5)
O5 0.122(6) 0.074(5) 0.056(4) -0.007(4) 0.004(4) -0.042(4)
C4 0.078(7) 0.049(5) 0.107(9) -0.012(6) 0.004(6) -0.028(5)
C3 0.069(5) 0.053(5) 0.045(4) 0.002(4) 0.004(4) -0.021(4)
C20 0.080(7) 0.059(6) 0.072(7) 0.030(5) 0.004(5) -0.015(5)
C2 0.060(5) 0.059(5) 0.056(5) -0.001(4) 0.004(4) -0.020(4)
C1 0.058(5) 0.065(5) 0.055(5) 0.000(4) 0.004(4) -0.022(4)
C18 0.072(6) 0.057(5) 0.053(5) -0.003(4) -0.010(4) -0.018(4)
C17 0.065(6) 0.058(5) 0.073(6) -0.007(5) -0.003(5) -0.018(4)
C5 0.065(5) 0.061(5) 0.053(5) 0.004(4) -0.001(4) -0.020(4)
C9 0.092(7) 0.078(7) 0.049(5) -0.011(5) 0.001(5) -0.041(6)
C7 0.083(7) 0.068(6) 0.081(8) -0.011(6) -0.004(6) -0.025(5)
C10 0.078(6) 0.066(6) 0.057(5) 0.011(5) -0.009(5) -0.028(5)
C6 0.068(6) 0.062(6) 0.083(8) 0.008(5) -0.001(5) -0.018(5)
C21 0.069(6) 0.061(6) 0.070(7) -0.012(5) -0.002(5) -0.018(5)
C19 0.062(5) 0.055(5) 0.061(5) -0.001(5) -0.002(4) -0.011(4)
C26 0.079(7) 0.075(7) 0.061(6) -0.019(5) -0.001(5) -0.029(5)
C33 0.084(5) 0.124(6) 0.111(6) -0.010(6) 0.005(5) -0.016(5)
C8 0.098(8) 0.085(8) 0.068(7) -0.022(6) 0.009(6) -0.039(6)
C22 0.079(7) 0.063(6) 0.092(8) -0.006(6) 0.009(6) -0.026(5)
C25 0.079(7) 0.072(7) 0.086(8) 0.004(6) 0.005(6) -0.026(6)
C37 0.112(7) 0.150(9) 0.107(7) 0.033(6) 0.011(5) 0.012(6)
C24 0.095(8) 0.088(8) 0.096(9) 0.011(7) 0.000(7) -0.037(7)
C23 0.084(8) 0.074(7) 0.111(11) -0.001(7) -0.014(7) -0.030(6)
C31 0.176(14) 0.097(9) 0.058(7) -0.011(6) 0.000(8) -0.072(10)
C13 0.141(12) 0.142(13) 0.061(7) 0.032(8) -0.031(8) -0.067(11)
C27 0.193(17) 0.130(13) 0.085(10) -0.018(9) 0.002(11) -0.098(13)
C39 0.116(6) 0.153(8) 0.110(7) 0.028(6) 0.014(5) 0.010(6)
C28 0.24(2) 0.19(2) 0.102(13) -0.058(13) 0.047(14) -0.155(19)
C11 0.224(18) 0.087(9) 0.060(7) 0.021(6) -0.051(9) -0.068(10)
C15 0.203(17) 0.120(12) 0.087(10) 0.042(9) -0.063(11) -0.095(12)
C30 0.25(2) 0.144(14) 0.051(7) -0.005(8) 0.006(10) -0.111(15)
C16 0.26(2) 0.21(2) 0.064(9) 0.034(11) -0.075(12) -0.119(19)
C38 0.115(6) 0.152(8) 0.111(7) 0.032(6) 0.013(5) 0.012(6)
C29 0.22(2) 0.156(16) 0.069(9) -0.012(9) 0.025(11) -0.107(15)
C12 0.24(2) 0.099(10) 0.074(9) 0.005(8) -0.058(11) -0.066(12)
C14 0.29(3) 0.134(14) 0.095(11) 0.052(11) -0.073(15) -0.109(17)
C32 0.39(4) 0.29(3) 0.044(8) -0.023(13) 0.032(15) -0.19(3)
C40 0.123(7) 0.161(9) 0.117(7) 0.020(6) 0.010(6) 0.005(7)
C35 0.088(5) 0.128(6) 0.117(6) -0.009(5) 0.000(4) -0.015(5)
C34 0.087(4) 0.129(6) 0.116(6) -0.009(5) 0.002(4) -0.015(5)
C36 0.094(6) 0.132(7) 0.130(7) -0.003(6) 0.005(6) -0.018(6)

loop_
_atom_type_symbol
_atom_type_description
_atom_type_scat_dispersion_real
_atom_type_scat_dispersion_imag
_atom_type_scat_source
C C 0.0033 0.0016 'International Tables Vol C Tables 4.2.6.8 and 6.1.1.4'
H H 0.0000 0.0000 'International Tables Vol C Tables 4.2.6.8 and 6.1.1.4'
O O 0.0106 0.0060 'International Tables Vol C Tables 4.2.6.8 and 6.1.1.4'
Sn Sn -0.6537 1.4246 'International Tables Vol C Tables 4.2.6.8 and 6.1.1.4'

loop_
_geom_angle_atom_site_label_1
_geom_angle_atom_site_label_2
_geom_angle_atom_site_label_3
_geom_angle
_geom_angle_site_symmetry_1
_geom_angle_site_symmetry_3
_geom_angle_publ_flag
O3 Sn1 O6 72.4(2) . . ?
O3 Sn1 O5 150.5(3) . . ?
O3 Sn1 C33 102.1(5) . . ?
O3 Sn1 C37 109.0(5) . . ?
O4 Sn1 O3 79.4(2) . . ?
O4 Sn1 O6 151.3(3) . . ?
O4 Sn1 O5 71.5(2) . . ?
O4 Sn1 C33 108.3(5) . . ?
O4 Sn1 C37 102.3(5) . . ?
O6 Sn1 O5 137.1(2) . . ?
C33 Sn1 O6 83.2(5) . . ?
C33 Sn1 O5 82.7(5) . . ?
C33 Sn1 C37 139.6(6) . . ?
C37 Sn1 O6 82.3(6) . . ?
C37 Sn1 O5 82.7(6) . . ?
C2 O3 Sn1 119.9(6) . . ?
C18 O4 Sn1 121.2(6) . . ?
C5 O1 C1 119.9(7) . . ?
C21 O2 C17 120.6(8) . . ?
C3 O6 Sn1 109.9(6) . . ?
C19 O5 Sn1 109.3(6) . . ?
C5 C4 C3 116.2(11) . . ?
C5 C4 C9 123.9(10) . . ?
C9 C4 C3 119.4(11) . . ?
O6 C3 C4 123.8(9) . . ?
O6 C3 C2 119.0(8) . . ?
C2 C3 C4 117.2(9) . . ?
C21 C20 C19 112.4(9) . . ?
C25 C20 C21 123.2(11) . . ?
C25 C20 C19 124.3(11) . . ?
O3 C2 C3 118.5(8) . . ?
O3 C2 C1 122.2(9) . . ?
C1 C2 C3 119.3(9) . . ?
O1 C1 C2 121.3(9) . . ?
O1 C1 C10 111.6(8) . . ?
C2 C1 C10 127.1(9) . . ?
O4 C18 C17 121.7(9) . . ?
O4 C18 C19 118.9(8) . . ?
C17 C18 C19 119.4(9) . . ?
O2 C17 C26 110.4(9) . . ?
C18 C17 O2 121.4(10) . . ?
C18 C17 C26 128.1(10) . . ?
O1 C5 C6 115.8(9) . . ?
C4 C5 O1 125.7(10) . . ?
C4 C5 C6 118.2(10) . . ?
C4 C9 H9 121.0 . . ?
C8 C9 C4 118.0(11) . . ?
C8 C9 H9 121.0 . . ?
C6 C7 H7 118.3 . . ?
C6 C7 C8 123.3(11) . . ?
C8 C7 H7 118.3 . . ?
C11 C10 C1 124.1(10) . . ?
C11 C10 C15 114.0(11) . . ?
C15 C10 C1 121.9(11) . . ?
C5 C6 H6 121.1 . . ?
C7 C6 C5 117.8(10) . . ?
C7 C6 H6 121.1 . . ?
O2 C21 C20 125.9(9) . . ?
O2 C21 C22 116.5(10) . . ?
C22 C21 C20 117.6(11) . . ?
O5 C19 C20 120.8(9) . . ?
O5 C19 C18 119.0(9) . . ?
C18 C19 C20 120.2(9) . . ?
C31 C26 C17 121.6(10) . . ?
C31 C26 C27 116.8(12) . . ?
C27 C26 C17 121.6(11) . . ?
Sn1 C33 H33A 107.4 . . ?
Sn1 C33 H33B 107.4 . . ?
H33A C33 H33B 106.9 . . ?
C34 C33 Sn1 119.8(12) . . ?
C34 C33 H33A 107.4 . . ?
C34 C33 H33B 107.4 . . ?
C9 C8 C7 118.5(11) . . ?
C9 C8 H8 120.7 . . ?
C7 C8 H8 120.7 . . ?
C21 C22 H22 120.8 . . ?
C23 C22 C21 118.4(12) . . ?
C23 C22 H22 120.8 . . ?
C20 C25 H25 119.9 . . ?
C20 C25 C24 120.3(13) . . ?
C24 C25 H25 119.9 . . ?
Sn1 C37 H37A 108.2 . . ?
Sn1 C37 H37B 108.2 . . ?
H37A C37 H37B 107.4 . . ?
C38 C37 Sn1 116.2(12) . . ?
C38 C37 H37A 108.2 . . ?
C38 C37 H37B 108.2 . . ?
C25 C24 H24 121.0 . . ?
C25 C24 C23 118.1(13) . . ?
C23 C24 H24 121.0 . . ?
C22 C23 C24 122.4(12) . . ?
C22 C23 H23 118.8 . . ?
C24 C23 H23 118.8 . . ?
C26 C31 H31 120.8 . . ?
C26 C31 C30 118.4(12) . . ?
C30 C31 H31 120.8 . . ?
C12 C13 C16 124.2(16) . . ?
C12 C13 C14 112.4(13) . . ?
C14 C13 C16 123.4(15) . . ?
C26 C27 H27 118.9 . . ?
C28 C27 C26 122.2(15) . . ?
C28 C27 H27 118.9 . . ?
H39A C39 H39B 107.6 . . ?
C38 C39 H39A 108.8 . . ?
C38 C39 H39B 108.8 . . ?
C40 C39 H39A 108.8 . . ?
C40 C39 H39B 108.8 . . ?
C40 C39 C38 114.0(18) . . ?
C27 C28 H28 119.1 . . ?
C29 C28 C27 121.9(16) . . ?
C29 C28 H28 119.1 . . ?
C10 C11 H11 119.3 . . ?
C12 C11 C10 121.3(13) . . ?
C12 C11 H11 119.3 . . ?
C10 C15 H15 117.8 . . ?
C14 C15 C10 124.4(15) . . ?
C14 C15 H15 117.8 . . ?
C31 C30 H30 117.5 . . ?
C29 C30 C31 125.1(16) . . ?
C29 C30 H30 117.5 . . ?
C13 C16 H16A 109.5 . . ?
C13 C16 H16B 109.5 . . ?
C13 C16 H16C 109.5 . . ?
H16A C16 H16B 109.5 . . ?
H16A C16 H16C 109.5 . . ?
H16B C16 H16C 109.5 . . ?
C37 C38 C39 129.0(16) . . ?
C37 C38 H38A 105.0 . . ?
C37 C38 H38B 105.0 . . ?
C39 C38 H38A 105.0 . . ?
C39 C38 H38B 105.0 . . ?
H38A C38 H38B 105.9 . . ?
C28 C29 C32 122.0(17) . . ?
C30 C29 C28 115.4(15) . . ?
C30 C29 C32 122.3(17) . . ?
C13 C12 C11 124.9(15) . . ?
C13 C12 H12 117.5 . . ?
C11 C12 H12 117.5 . . ?
C13 C14 H14 118.6 . . ?
C15 C14 C13 122.8(15) . . ?
C15 C14 H14 118.6 . . ?
C29 C32 H32A 109.5 . . ?
C29 C32 H32B 109.5 . . ?
C29 C32 H32C 109.5 . . ?
H32A C32 H32B 109.5 . . ?
H32A C32 H32C 109.5 . . ?
H32B C32 H32C 109.5 . . ?
C39 C40 H40A 109.5 . . ?
C39 C40 H40B 109.5 . . ?
C39 C40 H40C 109.5 . . ?
H40A C40 H40B 109.5 . . ?
H40A C40 H40C 109.5 . . ?
H40B C40 H40C 109.5 . . ?
H35A C35 H35B 107.4 . . ?
C34 C35 H35A 108.3 . . ?
C34 C35 H35B 108.3 . . ?
C36 C35 H35A 108.3 . . ?
C36 C35 H35B 108.3 . . ?
C36 C35 C34 116.0(15) . . ?
C33 C34 C35 119.0(14) . . ?
C33 C34 H34A 107.6 . . ?
C33 C34 H34B 107.6 . . ?
C35 C34 H34A 107.6 . . ?
C35 C34 H34B 107.6 . . ?
H34A C34 H34B 107.0 . . ?
C35 C36 H36A 109.5 . . ?
C35 C36 H36B 109.5 . . ?
C35 C36 H36C 109.5 . . ?
H36A C36 H36B 109.5 . . ?
H36A C36 H36C 109.5 . . ?
H36B C36 H36C 109.5 . . ?

loop_
_geom_bond_atom_site_label_1
_geom_bond_atom_site_label_2
_geom_bond_distance
_geom_bond_site_symmetry_2
_geom_bond_publ_flag
Sn1 O3 2.080(6) . ?
Sn1 O4 2.078(6) . ?
Sn1 O6 2.449(7) . ?
Sn1 O5 2.487(8) . ?
Sn1 C33 2.124(13) . ?
Sn1 C37 2.145(14) . ?
O3 C2 1.323(11) . ?
O4 C18 1.315(11) . ?
O1 C1 1.368(12) . ?
O1 C5 1.347(12) . ?
O2 C17 1.390(12) . ?
O2 C21 1.341(13) . ?
O6 C3 1.244(11) . ?
O5 C19 1.253(12) . ?
C4 C3 1.496(13) . ?
C4 C5 1.333(15) . ?
C4 C9 1.392(16) . ?
C3 C2 1.456(13) . ?
C20 C21 1.413(16) . ?
C20 C19 1.513(14) . ?
C20 C25 1.306(15) . ?
C2 C1 1.371(13) . ?
C1 C10 1.467(13) . ?
C18 C17 1.359(14) . ?
C18 C19 1.444(14) . ?
C17 C26 1.464(15) . ?
C5 C6 1.427(15) . ?
C9 H9 0.9300 . ?
C9 C8 1.370(15) . ?
C7 H7 0.9300 . ?
C7 C6 1.351(16) . ?
C7 C8 1.393(16) . ?
C10 C11 1.362(17) . ?
C10 C15 1.384(16) . ?
C6 H6 0.9300 . ?
C21 C22 1.386(15) . ?
C26 C31 1.371(16) . ?
C26 C27 1.373(18) . ?
C33 H33A 0.9700 . ?
C33 H33B 0.9700 . ?
C33 C34 1.401(19) . ?
C8 H8 0.9300 . ?
C22 H22 0.9300 . ?
C22 C23 1.371(18) . ?
C25 H25 0.9300 . ?
C25 C24 1.378(16) . ?
C37 H37A 0.9700 . ?
C37 H37B 0.9700 . ?
C37 C38 1.396(5) . ?
C24 H24 0.9300 . ?
C24 C23 1.390(19) . ?
C23 H23 0.9300 . ?
C31 H31 0.9300 . ?
C31 C30 1.392(17) . ?
C13 C16 1.501(18) . ?
C13 C12 1.35(2) . ?
C13 C14 1.41(2) . ?
C27 H27 0.9300 . ?
C27 C28 1.36(2) . ?
C39 H39A 0.9700 . ?
C39 H39B 0.9700 . ?
C39 C38 1.45(2) . ?
C39 C40 1.44(2) . ?
C28 H28 0.9300 . ?
C28 C29 1.36(2) . ?
C11 H11 0.9300 . ?
C11 C12 1.356(17) . ?
C15 H15 0.9300 . ?
C15 C14 1.29(2) . ?
C30 H30 0.9300 . ?
C30 C29 1.33(2) . ?
C16 H16A 0.9600 . ?
C16 H16B 0.9600 . ?
C16 H16C 0.9600 . ?
C38 H38A 0.9700 . ?
C38 H38B 0.9700 . ?
C29 C32 1.54(2) . ?
C12 H12 0.9300 . ?
C14 H14 0.9300 . ?
C32 H32A 0.9600 . ?
C32 H32B 0.9600 . ?
C32 H32C 0.9600 . ?
C40 H40A 0.9600 . ?
C40 H40B 0.9600 . ?
C40 H40C 0.9600 . ?
C35 H35A 0.9700 . ?
C35 H35B 0.9700 . ?
C35 C34 1.53(2) . ?
C35 C36 1.42(2) . ?
C34 H34A 0.9700 . ?
C34 H34B 0.9700 . ?
C36 H36A 0.9600 . ?
C36 H36B 0.9600 . ?
C36 H36C 0.9600 . ?

loop_
_geom_torsion_atom_site_label_1
_geom_torsion_atom_site_label_2
_geom_torsion_atom_site_label_3
_geom_torsion_atom_site_label_4
_geom_torsion
_geom_torsion_site_symmetry_1
_geom_torsion_site_symmetry_2
_geom_torsion_site_symmetry_3
_geom_torsion_site_symmetry_4
_geom_torsion_publ_flag
Sn1 O3 C2 C3 -6.3(11) . . . . ?
Sn1 O3 C2 C1 170.4(7) . . . . ?
Sn1 O4 C18 C17 173.6(7) . . . . ?
Sn1 O4 C18 C19 -5.6(12) . . . . ?
Sn1 O6 C3 C4 -175.2(8) . . . . ?
Sn1 O6 C3 C2 3.2(11) . . . . ?
Sn1 O5 C19 C20 -177.4(7) . . . . ?
Sn1 O5 C19 C18 1.5(11) . . . . ?
Sn1 C33 C34 C35 54(2) . . . . ?
Sn1 C37 C38 C39 -53(3) . . . . ?
O3 C2 C1 O1 179.0(8) . . . . ?
O3 C2 C1 C10 -2.1(16) . . . . ?
O4 C18 C17 O2 178.6(8) . . . . ?
O4 C18 C17 C26 -2.5(17) . . . . ?
O4 C18 C19 O5 2.1(14) . . . . ?
O4 C18 C19 C20 -178.9(8) . . . . ?
O1 C1 C10 C11 -179.6(13) . . . . ?
O1 C1 C10 C15 4.1(16) . . . . ?
O1 C5 C6 C7 -178.7(9) . . . . ?
O2 C17 C26 C31 173.1(11) . . . . ?
O2 C17 C26 C27 -8.1(16) . . . . ?
O2 C21 C22 C23 -178.8(10) . . . . ?
O6 C3 C2 O3 1.4(14) . . . . ?
O6 C3 C2 C1 -175.4(9) . . . . ?
C4 C3 C2 O3 179.9(8) . . . . ?
C4 C3 C2 C1 3.1(13) . . . . ?
C4 C5 C6 C7 -3.3(16) . . . . ?
C4 C9 C8 C7 2.2(17) . . . . ?
C3 C4 C5 O1 -7.7(16) . . . . ?
C3 C4 C5 C6 177.4(9) . . . . ?
C3 C4 C9 C8 -176.6(10) . . . . ?
C3 C2 C1 O1 -4.4(14) . . . . ?
C3 C2 C1 C10 174.6(9) . . . . ?
C20 C21 C22 C23 0.1(16) . . . . ?
C20 C25 C24 C23 1.3(18) . . . . ?
C2 C1 C10 C11 1(2) . . . . ?
C2 C1 C10 C15 -174.9(13) . . . . ?
C1 O1 C5 C4 6.8(15) . . . . ?
C1 O1 C5 C6 -178.1(8) . . . . ?
C1 C10 C11 C12 -179.9(15) . . . . ?
C1 C10 C15 C14 -178.5(19) . . . . ?
C18 C17 C26 C31 -6.0(18) . . . . ?
C18 C17 C26 C27 172.8(14) . . . . ?
C17 O2 C21 C20 3.6(15) . . . . ?
C17 O2 C21 C22 -177.6(9) . . . . ?
C17 C18 C19 O5 -177.1(10) . . . . ?
C17 C18 C19 C20 1.9(14) . . . . ?
C17 C26 C31 C30 179.7(15) . . . . ?
C17 C26 C27 C28 179.2(18) . . . . ?
C5 O1 C1 C2 -0.2(13) . . . . ?
C5 O1 C1 C10 -179.3(8) . . . . ?
C5 C4 C3 O6 -179.0(10) . . . . ?
C5 C4 C3 C2 2.5(14) . . . . ?
C5 C4 C9 C8 -5.5(18) . . . . ?
C9 C4 C3 O6 -7.1(16) . . . . ?
C9 C4 C3 C2 174.4(9) . . . . ?
C9 C4 C5 O1 -179.1(10) . . . . ?
C9 C4 C5 C6 5.9(17) . . . . ?
C10 C11 C12 C13 -1(3) . . . . ?
C10 C15 C14 C13 -2(4) . . . . ?
C6 C7 C8 C9 0.1(18) . . . . ?
C21 O2 C17 C18 -0.4(14) . . . . ?
C21 O2 C17 C26 -179.5(9) . . . . ?
C21 C20 C19 O5 179.8(9) . . . . ?
C21 C20 C19 C18 0.8(13) . . . . ?
C21 C20 C25 C24 -1.2(18) . . . . ?
C21 C22 C23 C24 0.1(19) . . . . ?
C19 C20 C21 O2 -3.6(15) . . . . ?
C19 C20 C21 C22 177.6(9) . . . . ?
C19 C20 C25 C24 -177.9(10) . . . . ?
C19 C18 C17 O2 -2.2(14) . . . . ?
C19 C18 C17 C26 176.8(10) . . . . ?
C26 C31 C30 C29 -3(3) . . . . ?
C26 C27 C28 C29 5(4) . . . . ?
C8 C7 C6 C5 0.4(17) . . . . ?
C25 C20 C21 O2 179.3(10) . . . . ?
C25 C20 C21 C22 0.5(16) . . . . ?
C25 C20 C19 O5 -3.1(16) . . . . ?
C25 C20 C19 C18 177.9(10) . . . . ?
C25 C24 C23 C22 -0.7(19) . . . . ?
C31 C26 C27 C28 -2(3) . . . . ?
C31 C30 C29 C28 5(4) . . . . ?
C31 C30 C29 C32 179(2) . . . . ?
C27 C26 C31 C30 1(2) . . . . ?
C27 C28 C29 C30 -6(4) . . . . ?
C27 C28 C29 C32 180(2) . . . . ?
C11 C10 C15 C14 5(3) . . . . ?
C15 C10 C11 C12 -3(3) . . . . ?
C16 C13 C12 C11 -179(2) . . . . ?
C16 C13 C14 C15 180(2) . . . . ?
C12 C13 C14 C15 -3(3) . . . . ?
C14 C13 C12 C11 4(3) . . . . ?
C40 C39 C38 C37 153(2) . . . . ?
C36 C35 C34 C33 63(2) . . . . ?
